data_4504643
loop_
_publ_author_name
'Aaker\"oy, Christer B.'
'Hussain, Izhar'
'Desper, John'

_publ_section_title
;
 2-Acetaminopyridine:&#x2009; A Highly Effective Cocrystallizing Agent
;
_journal_issue 2
_journal_name_full 'Crystal Growth &amp; Design'
_journal_page_first 474
_journal_paper_doi 10.1021/cg050391z
_journal_volume 6
_journal_year 2006
_chemical_formula_moiety
;
(C7 H8 N2 O)2 (C7 H12 O4)
;
_chemical_formula_sum 'C21 H28 N4 O6'
_chemical_formula_weight 432.47
_chemical_name_systematic
;
[N-(2-pyridyl)acetamide]2, heptanedioic acid
;
_space_group_IT_number 15
_symmetry_cell_setting monoclinic
_symmetry_space_group_name_Hall '-I 2ya'
_symmetry_space_group_name_H-M 'I 1 2/a 1'
_atom_sites_solution_hydrogens geom
_atom_sites_solution_primary direct
_atom_sites_solution_secondary difmap
_audit_creation_method SHELXL-97
_cell_angle_alpha 90.00
_cell_angle_beta 90.0020(10)
_cell_angle_gamma 90.00
_cell_formula_units_Z 8
_cell_length_a 14.3348(6)
_cell_length_b 16.1008(7)
_cell_length_c 18.8047(12)
_cell_measurement_reflns_used 8740
_cell_measurement_temperature 100(2)
_cell_measurement_theta_max 30.00
_cell_measurement_theta_min 2.15
_cell_volume 4340.2(4)
_computing_cell_refinement 'Bruker XSCANS'
_computing_data_collection 'Bruker XSCANS'
_computing_data_reduction 'Bruker SHELXTL'
_computing_molecular_graphics 'Bruker SHELXTL'
_computing_publication_material 'Bruker SHELXTL'
_computing_structure_refinement 'SHELXL-97 (Sheldrick, 1997)'
_computing_structure_solution 'SHELXS-97 (Sheldrick, 1990)'
_diffrn_ambient_temperature 100(2)
_diffrn_measured_fraction_theta_full 0.997
_diffrn_measured_fraction_theta_max 0.997
_diffrn_measurement_device_type 'CCD area detector'
_diffrn_measurement_method 'phi and omega scans'
_diffrn_radiation_monochromator graphite
_diffrn_radiation_source 'fine-focus sealed tube'
_diffrn_radiation_type MoK\a
_diffrn_radiation_wavelength 0.71073
_diffrn_reflns_av_R_equivalents 0.0277
_diffrn_reflns_av_sigmaI/netI 0.0258
_diffrn_reflns_limit_h_max 19
_diffrn_reflns_limit_h_min -20
_diffrn_reflns_limit_k_max 22
_diffrn_reflns_limit_k_min -20
_diffrn_reflns_limit_l_max 26
_diffrn_reflns_limit_l_min -26
_diffrn_reflns_number 24514
_diffrn_reflns_theta_full 30.01
_diffrn_reflns_theta_max 30.01
_diffrn_reflns_theta_min 2.17
_exptl_absorpt_coefficient_mu 0.098
_exptl_absorpt_correction_type none
_exptl_crystal_colour colorless
_exptl_crystal_density_diffrn 1.324
_exptl_crystal_density_method 'not measured'
_exptl_crystal_description prism
_exptl_crystal_F_000 1840
_exptl_crystal_size_max 0.55
_exptl_crystal_size_mid 0.31
_exptl_crystal_size_min 0.11
_refine_diff_density_max 0.570
_refine_diff_density_min -0.262
_refine_diff_density_rms 0.062
_refine_ls_extinction_method none
_refine_ls_goodness_of_fit_ref 1.082
_refine_ls_hydrogen_treatment mixed
_refine_ls_matrix_type full
_refine_ls_number_parameters 294
_refine_ls_number_reflns 6310
_refine_ls_number_restraints 0
_refine_ls_restrained_S_all 1.082
_refine_ls_R_factor_all 0.0572
_refine_ls_R_factor_gt 0.0509
_refine_ls_shift/su_max 0.001
_refine_ls_shift/su_mean 0.000
_refine_ls_structure_factor_coef Fsqd
_refine_ls_weighting_details 'calc w=1/[\s^2^(Fo^2^)+(0.0800P)^2^+2.0000P] where P=(Fo^2^+2Fc^2^)/3'
_refine_ls_weighting_scheme calc
_refine_ls_wR_factor_gt 0.1322
_refine_ls_wR_factor_ref 0.1368
_reflns_number_gt 5582
_reflns_number_total 6310
_reflns_threshold_expression >2sigma(I)
_cod_data_source_file cg050391zsi20050808_123956.cif
_cod_data_source_block 5
_cod_depositor_comments
;
The following automatic conversions were performed:

'_symmetry_cell_setting' value 'Monoclinic' changed to 'monoclinic'
according to /home/saulius/struct/CIF-dictionaries/cif_core.dic
dictionary named 'cif_core.dic' version 2.4.1 from 2010-06-29.

Automatic conversion script
Id: cif_fix_values 1715 2011-07-08 13:25:40Z adriana 
;
_cod_original_sg_symbol_H-M I2/a
_cod_database_code 4504643

loop_
_symmetry_equiv_pos_as_xyz
'x, y, z'
'-x+1/2, y, -z'
'x+1/2, y+1/2, z+1/2'
'-x+1, y+1/2, -z+1/2'
'-x, -y, -z'
'x-1/2, -y, z'
'-x+1/2, -y+1/2, -z+1/2'
'x, -y+1/2, z+1/2'

loop_
_atom_site_label
_atom_site_type_symbol
_atom_site_fract_x
_atom_site_fract_y
_atom_site_fract_z
_atom_site_U_iso_or_equiv
_atom_site_adp_type
_atom_site_occupancy
_atom_site_symmetry_multiplicity
_atom_site_calc_flag
_atom_site_refinement_flags
N11 N 0.81429(7) 0.26180(6) 0.09352(5) 0.01626(19) Uani 1 1 d .
C12 C 0.85653(7) 0.24333(7) 0.03177(6) 0.0148(2) Uani 1 1 d .
N12 N 0.88091(7) 0.31333(6) -0.00755(5) 0.01584(18) Uani 1 1 d .
H12 H 0.8717(10) 0.3590(10) 0.0121(8) 0.019 Uiso 1 1 d .
C13 C 0.87512(8) 0.16140(7) 0.01139(6) 0.0182(2) Uani 1 1 d .
H13 H 0.9041 0.1494 -0.0329 0.022 Uiso 1 1 calc R
C14 C 0.85005(8) 0.09832(7) 0.05761(6) 0.0205(2) Uani 1 1 d .
H14 H 0.8616 0.0421 0.0451 0.025 Uiso 1 1 calc R
C15 C 0.80808(8) 0.11696(7) 0.12228(6) 0.0209(2) Uani 1 1 d .
H15 H 0.7917 0.0744 0.1550 0.025 Uiso 1 1 calc R
C16 C 0.79101(8) 0.19961(7) 0.13739(6) 0.0198(2) Uani 1 1 d .
H16 H 0.7613 0.2130 0.1811 0.024 Uiso 1 1 calc R
C17 C 0.92181(8) 0.31647(7) -0.07347(6) 0.0176(2) Uani 1 1 d .
O17 O 0.93617(7) 0.25540(6) -0.11033(5) 0.0248(2) Uani 1 1 d .
C18 C 0.94945(9) 0.40294(8) -0.09547(6) 0.0227(2) Uani 1 1 d .
H18A H 1.0127 0.4148 -0.0784 0.034 Uiso 1 1 calc R
H18B H 0.9057 0.4431 -0.0749 0.034 Uiso 1 1 calc R
H18C H 0.9480 0.4072 -0.1474 0.034 Uiso 1 1 calc R
N21 N 0.55807(7) 0.78273(6) 0.60725(5) 0.01518(18) Uani 1 1 d .
C22 C 0.53876(7) 0.72200(7) 0.65389(6) 0.0142(2) Uani 1 1 d .
N22 N 0.56061(7) 0.64299(6) 0.62806(5) 0.01511(18) Uani 1 1 d .
H22 H 0.5779(10) 0.6424(9) 0.5830(8) 0.018 Uiso 1 1 d .
C23 C 0.50036(8) 0.73813(7) 0.72076(6) 0.0171(2) Uani 1 1 d .
H23 H 0.4884 0.6945 0.7535 0.021 Uiso 1 1 calc R
C24 C 0.48028(8) 0.82003(7) 0.73768(6) 0.0192(2) Uani 1 1 d .
H24 H 0.4538 0.8329 0.7827 0.023 Uiso 1 1 calc R
C25 C 0.49851(8) 0.88337(7) 0.68949(6) 0.0189(2) Uani 1 1 d .
H25 H 0.4848 0.9397 0.7005 0.023 Uiso 1 1 calc R
C26 C 0.53735(8) 0.86128(7) 0.62486(6) 0.0176(2) Uani 1 1 d .
H26 H 0.5500 0.9039 0.5913 0.021 Uiso 1 1 calc R
C27 C 0.54857(8) 0.56835(7) 0.66148(6) 0.0171(2) Uani 1 1 d .
O27 O 0.52237(7) 0.56103(5) 0.72287(5) 0.0254(2) Uani 1 1 d .
C28 C 0.57011(9) 0.49443(7) 0.61505(7) 0.0213(2) Uani 1 1 d .
H28A H 0.6030 0.4523 0.6431 0.032 Uiso 1 1 calc R
H28B H 0.6095 0.5120 0.5752 0.032 Uiso 1 1 calc R
H28C H 0.5118 0.4710 0.5967 0.032 Uiso 1 1 calc R
C31 C 0.80447(8) 0.47319(7) 0.11609(6) 0.0170(2) Uani 1 1 d .
O31 O 0.76986(6) 0.40763(5) 0.14853(5) 0.02316(19) Uani 1 1 d .
H31 H 0.7856(12) 0.3611(11) 0.1243(9) 0.028 Uiso 1 1 d .
O32 O 0.84979(6) 0.46944(5) 0.06116(4) 0.02342(19) Uani 1 1 d .
C32 C 0.78426(8) 0.55452(7) 0.15290(6) 0.0191(2) Uani 1 1 d .
H32A H 0.7412 0.5871 0.1227 0.023 Uiso 1 1 calc R
H32B H 0.8432 0.5862 0.1568 0.023 Uiso 1 1 calc R
C33 C 0.74175(8) 0.54676(7) 0.22681(6) 0.0174(2) Uani 1 1 d .
H33A H 0.7821 0.5108 0.2564 0.021 Uiso 1 1 calc R
H33B H 0.6800 0.5197 0.2229 0.021 Uiso 1 1 calc R
C34 C 0.73029(8) 0.63051(7) 0.26349(6) 0.0161(2) Uani 1 1 d .
H34A H 0.6890 0.6662 0.2344 0.019 Uiso 1 1 calc R
H34B H 0.7919 0.6581 0.2667 0.019 Uiso 1 1 calc R
C35 C 0.68911(8) 0.62198(7) 0.33806(6) 0.0173(2) Uani 1 1 d .
H35A H 0.6277 0.5941 0.3349 0.021 Uiso 1 1 calc R
H35B H 0.7307 0.5867 0.3673 0.021 Uiso 1 1 calc R
C36 C 0.67714(8) 0.70581(7) 0.37410(6) 0.0179(2) Uani 1 1 d .
H36A H 0.7384 0.7342 0.3750 0.021 Uiso 1 1 calc R
H36B H 0.6343 0.7401 0.3450 0.021 Uiso 1 1 calc R
C37 C 0.63978(8) 0.70202(7) 0.44886(6) 0.0165(2) Uani 1 1 d .
O37 O 0.63138(7) 0.77628(5) 0.47736(5) 0.02262(19) Uani 1 1 d .
H37 H 0.6070(12) 0.7716(11) 0.5207(10) 0.027 Uiso 1 1 d .
O38 O 0.61981(7) 0.63768(5) 0.47988(4) 0.02332(19) Uani 1 1 d .

loop_
_atom_site_aniso_label
_atom_site_aniso_U_11
_atom_site_aniso_U_22
_atom_site_aniso_U_33
_atom_site_aniso_U_23
_atom_site_aniso_U_13
_atom_site_aniso_U_12
N11 0.0180(4) 0.0149(4) 0.0159(4) -0.0015(3) 0.0015(3) -0.0012(3)
C12 0.0140(5) 0.0148(5) 0.0157(5) -0.0009(4) -0.0012(4) -0.0006(4)
N12 0.0198(4) 0.0125(4) 0.0152(4) -0.0019(3) 0.0025(3) 0.0002(3)
C13 0.0193(5) 0.0161(5) 0.0191(5) -0.0028(4) 0.0008(4) 0.0005(4)
C14 0.0217(5) 0.0150(5) 0.0248(5) -0.0009(4) -0.0024(4) -0.0003(4)
C15 0.0219(5) 0.0176(5) 0.0232(5) 0.0039(4) -0.0010(4) -0.0036(4)
C16 0.0218(5) 0.0199(5) 0.0176(5) 0.0002(4) 0.0021(4) -0.0023(4)
C17 0.0169(5) 0.0192(5) 0.0168(5) 0.0001(4) 0.0013(4) -0.0008(4)
O17 0.0335(5) 0.0212(4) 0.0198(4) -0.0045(3) 0.0076(3) -0.0002(4)
C18 0.0268(6) 0.0201(6) 0.0212(5) 0.0013(4) 0.0059(4) -0.0027(4)
N21 0.0174(4) 0.0130(4) 0.0151(4) -0.0001(3) -0.0001(3) 0.0003(3)
C22 0.0146(5) 0.0131(5) 0.0149(4) -0.0005(4) -0.0011(3) 0.0006(4)
N22 0.0191(4) 0.0129(4) 0.0133(4) -0.0006(3) 0.0023(3) 0.0005(3)
C23 0.0202(5) 0.0169(5) 0.0142(5) -0.0002(4) 0.0016(4) 0.0000(4)
C24 0.0214(5) 0.0196(5) 0.0165(5) -0.0038(4) 0.0016(4) 0.0026(4)
C25 0.0220(5) 0.0148(5) 0.0200(5) -0.0038(4) -0.0013(4) 0.0029(4)
C26 0.0205(5) 0.0137(5) 0.0184(5) 0.0001(4) -0.0014(4) 0.0003(4)
C27 0.0185(5) 0.0130(5) 0.0198(5) 0.0013(4) 0.0009(4) 0.0011(4)
O27 0.0389(5) 0.0174(4) 0.0200(4) 0.0042(3) 0.0083(4) 0.0027(4)
C28 0.0272(6) 0.0130(5) 0.0238(5) -0.0009(4) 0.0042(4) 0.0017(4)
C31 0.0167(5) 0.0154(5) 0.0189(5) -0.0020(4) 0.0011(4) 0.0016(4)
O31 0.0273(4) 0.0147(4) 0.0275(4) -0.0034(3) 0.0116(3) -0.0016(3)
O32 0.0330(5) 0.0179(4) 0.0193(4) -0.0024(3) 0.0084(3) 0.0018(3)
C32 0.0245(6) 0.0140(5) 0.0189(5) -0.0023(4) 0.0066(4) 0.0013(4)
C33 0.0202(5) 0.0141(5) 0.0178(5) -0.0010(4) 0.0039(4) 0.0004(4)
C34 0.0183(5) 0.0142(5) 0.0159(5) -0.0009(4) 0.0031(4) -0.0001(4)
C35 0.0209(5) 0.0146(5) 0.0163(5) 0.0001(4) 0.0037(4) 0.0007(4)
C36 0.0233(5) 0.0152(5) 0.0151(5) -0.0001(4) 0.0049(4) 0.0000(4)
C37 0.0170(5) 0.0162(5) 0.0161(5) 0.0001(4) 0.0011(4) 0.0005(4)
O37 0.0351(5) 0.0157(4) 0.0170(4) -0.0026(3) 0.0070(3) -0.0026(3)
O38 0.0339(5) 0.0169(4) 0.0192(4) 0.0018(3) 0.0083(3) 0.0015(3)

loop_
_atom_type_symbol
_atom_type_description
_atom_type_scat_dispersion_real
_atom_type_scat_dispersion_imag
_atom_type_scat_source
C C 0.0033 0.0016 'International Tables Vol C Tables 4.2.6.8 and 6.1.1.4'
H H 0.0000 0.0000 'International Tables Vol C Tables 4.2.6.8 and 6.1.1.4'
N N 0.0061 0.0033 'International Tables Vol C Tables 4.2.6.8 and 6.1.1.4'
O O 0.0106 0.0060 'International Tables Vol C Tables 4.2.6.8 and 6.1.1.4'

loop_
_geom_angle_atom_site_label_1
_geom_angle_atom_site_label_2
_geom_angle_atom_site_label_3
_geom_angle
C16 N11 C12 118.65(10)
N11 C12 N12 113.15(9)
N11 C12 C13 122.10(10)
N12 C12 C13 124.74(10)
C17 N12 C12 128.07(10)
C17 N12 H12 115.9(10)
C12 N12 H12 116.0(10)
C14 C13 C12 118.05(10)
C14 C13 H13 121.0
C12 C13 H13 121.0
C13 C14 C15 120.23(11)
C13 C14 H14 119.9
C15 C14 H14 119.9
C16 C15 C14 117.67(11)
C16 C15 H15 121.2
C14 C15 H15 121.2
N11 C16 C15 123.28(11)
N11 C16 H16 118.4
C15 C16 H16 118.4
O17 C17 N12 123.74(10)
O17 C17 C18 123.00(10)
N12 C17 C18 113.25(10)
C17 C18 H18A 109.5
C17 C18 H18B 109.5
H18A C18 H18B 109.5
C17 C18 H18C 109.5
H18A C18 H18C 109.5
H18B C18 H18C 109.5
C26 N21 C22 118.68(9)
N21 C22 C23 122.28(10)
N21 C22 N22 112.94(9)
C23 C22 N22 124.78(10)
C27 N22 C22 127.75(9)
C27 N22 H22 117.9(10)
C22 N22 H22 113.9(10)
C24 C23 C22 117.72(10)
C24 C23 H23 121.1
C22 C23 H23 121.1
C23 C24 C25 120.62(10)
C23 C24 H24 119.7
C25 C24 H24 119.7
C26 C25 C24 117.39(10)
C26 C25 H25 121.3
C24 C25 H25 121.3
N21 C26 C25 123.29(10)
N21 C26 H26 118.4
C25 C26 H26 118.4
O27 C27 N22 123.99(10)
O27 C27 C28 122.32(10)
N22 C27 C28 113.69(9)
C27 C28 H28A 109.5
C27 C28 H28B 109.5
H28A C28 H28B 109.5
C27 C28 H28C 109.5
H28A C28 H28C 109.5
H28B C28 H28C 109.5
O32 C31 O31 123.55(10)
O32 C31 C32 122.19(10)
O31 C31 C32 114.26(9)
C31 O31 H31 109.7(11)
C31 C32 C33 115.10(9)
C31 C32 H32A 108.5
C33 C32 H32A 108.5
C31 C32 H32B 108.5
C33 C32 H32B 108.5
H32A C32 H32B 107.5
C32 C33 C34 112.57(9)
C32 C33 H33A 109.1
C34 C33 H33A 109.1
C32 C33 H33B 109.1
C34 C33 H33B 109.1
H33A C33 H33B 107.8
C33 C34 C35 112.19(9)
C33 C34 H34A 109.2
C35 C34 H34A 109.2
C33 C34 H34B 109.2
C35 C34 H34B 109.2
H34A C34 H34B 107.9
C36 C35 C34 111.91(9)
C36 C35 H35A 109.2
C34 C35 H35A 109.2
C36 C35 H35B 109.2
C34 C35 H35B 109.2
H35A C35 H35B 107.9
C37 C36 C35 114.87(9)
C37 C36 H36A 108.6
C35 C36 H36A 108.6
C37 C36 H36B 108.6
C35 C36 H36B 108.6
H36A C36 H36B 107.5
O38 C37 O37 123.65(10)
O38 C37 C36 124.26(10)
O37 C37 C36 112.09(9)
C37 O37 H37 109.4(11)

loop_
_geom_bond_atom_site_label_1
_geom_bond_atom_site_label_2
_geom_bond_distance
N11 C16 1.3395(14)
N11 C12 1.3430(14)
C12 N12 1.3925(14)
C12 C13 1.3993(15)
N12 C17 1.3723(13)
N12 H12 0.834(16)
C13 C14 1.3843(16)
C13 H13 0.9500
C14 C15 1.3895(17)
C14 H14 0.9500
C15 C16 1.3827(16)
C15 H15 0.9500
C16 H16 0.9500
C17 O17 1.2205(14)
C17 C18 1.5054(16)
C18 H18A 0.9800
C18 H18B 0.9800
C18 H18C 0.9800
N21 C26 1.3408(14)
N21 C22 1.3423(13)
C22 C23 1.3971(14)
C22 N22 1.3972(13)
N22 C27 1.3671(14)
N22 H22 0.883(16)
C23 C24 1.3866(16)
C23 H23 0.9500
C24 C25 1.3891(16)
C24 H24 0.9500
C25 C26 1.3832(15)
C25 H25 0.9500
C26 H26 0.9500
C27 O27 1.2197(14)
C27 C28 1.5082(15)
C28 H28A 0.9800
C28 H28B 0.9800
C28 H28C 0.9800
C31 O32 1.2218(13)
C31 O31 1.3163(14)
C31 C32 1.5093(15)
O31 H31 0.905(17)
C32 C33 1.5227(15)
C32 H32A 0.9900
C32 H32B 0.9900
C33 C34 1.5235(15)
C33 H33A 0.9900
C33 H33B 0.9900
C34 C35 1.5276(14)
C34 H34A 0.9900
C34 H34B 0.9900
C35 C36 1.5200(15)
C35 H35A 0.9900
C35 H35B 0.9900
C36 C37 1.5057(14)
C36 H36A 0.9900
C36 H36B 0.9900
C37 O38 1.2229(14)
C37 O37 1.3158(14)
O37 H37 0.890(18)

loop_
_geom_hbond_atom_site_label_D
_geom_hbond_atom_site_label_H
_geom_hbond_atom_site_label_A
_geom_hbond_distance_DH
_geom_hbond_distance_HA
_geom_hbond_distance_DA
_geom_hbond_angle_DHA
O31 H31 N11 0.905(17) 1.750(18) 2.6436(13) 169.0(16)
N12 H12 O32 0.834(16) 2.027(17) 2.8611(13) 179.3(16)
O37 H37 N21 0.890(18) 1.782(19) 2.6611(12) 169.3(17)
N22 H22 O38 0.883(16) 2.031(16) 2.9142(12) 178.2(15)

loop_
_geom_torsion_atom_site_label_1
_geom_torsion_atom_site_label_2
_geom_torsion_atom_site_label_3
_geom_torsion_atom_site_label_4
_geom_torsion
C16 N11 C12 N12 -177.27(10)
C16 N11 C12 C13 1.32(16)
N11 C12 N12 C17 -177.64(10)
C13 C12 N12 C17 3.82(18)
N11 C12 C13 C14 -1.10(17)
N12 C12 C13 C14 177.31(10)
C12 C13 C14 C15 -0.27(17)
C13 C14 C15 C16 1.34(17)
C12 N11 C16 C15 -0.16(18)
C14 C15 C16 N11 -1.16(18)
C12 N12 C17 O17 6.25(19)
C12 N12 C17 C18 -172.45(10)
C26 N21 C22 C23 -1.86(16)
C26 N21 C22 N22 177.82(9)
N21 C22 N22 C27 -179.11(10)
C23 C22 N22 C27 0.57(18)
N21 C22 C23 C24 1.41(16)
N22 C22 C23 C24 -178.24(10)
C22 C23 C24 C25 -0.34(17)
C23 C24 C25 C26 -0.21(17)
C22 N21 C26 C25 1.27(17)
C24 C25 C26 N21 -0.25(17)
C22 N22 C27 O27 -5.83(19)
C22 N22 C27 C28 173.73(10)
O32 C31 C32 C33 -169.89(11)
O31 C31 C32 C33 9.61(15)
C31 C32 C33 C34 175.37(10)
C32 C33 C34 C35 -179.04(10)
C33 C34 C35 C36 -179.54(9)
C34 C35 C36 C37 -178.07(9)
C35 C36 C37 O38 -0.03(17)
C35 C36 C37 O37 179.68(10)

loop_
_cod_related_entry_id
_cod_related_entry_database
_cod_related_entry_code
1 ChemSpider 30661466
